data_4004029
loop_
_publ_author_name
'J\;edrzejowski, Damian'
'Pander, Marzena'
'Nitek, Wojciech'
'Bury, Wojciech'
'Matoga, Dariusz'

_publ_section_title
;
 Turning Flexibility into Rigidity: Stepwise Locking of Interpenetrating
 Networks in a MOF Crystal through Click Reaction
;
_journal_issue 18
_journal_name_full 'Chemistry of Materials'
_journal_page_first 7509
_journal_page_last 7517
_journal_paper_doi 10.1021/acs.chemmater.1c02451
_journal_volume 33
_journal_year 2021
_chemical_formula_moiety 'C20 H18 N4 O'
_chemical_formula_sum 'C20 H18 N4 O'
_chemical_formula_weight 330.38
_chemical_name_common DPT-noh
_space_group_IT_number 14
_space_group_name_Hall '-P 2ybc'
_space_group_name_H-M_alt 'P 1 21/c 1'
_symmetry_cell_setting monoclinic
_symmetry_Int_Tables_number 14
_symmetry_space_group_name_Hall '-P 2ybc'
_symmetry_space_group_name_H-M 'P 1 21/c 1'
_atom_sites_solution_hydrogens mixed
_audit_creation_date 2020-12-11T00:06:41-00:00
_audit_creation_method 'WinGX routine CIF_UPDATE'
_audit_update_record
;
2021-02-25 deposited with the CCDC.	2021-05-27 downloaded from the CCDC.
;
_cell_angle_alpha 90
_cell_angle_beta 96.508(2)
_cell_angle_gamma 90
_cell_formula_units_Z 4
_cell_length_a 10.7072(3)
_cell_length_b 9.5189(2)
_cell_length_c 15.7651(3)
_cell_measurement_reflns_used 9678
_cell_measurement_temperature 120(2)
_cell_measurement_theta_max 70.807
_cell_measurement_theta_min 5.428
_cell_volume 1596.44(6)
_computing_cell_refinement 'CrysAlisPro 1.171.40.67a (Rigaku OD, 2019)'
_computing_data_collection 'CrysAlisPro 1.171.40.67a (Rigaku OD, 2019)'
_computing_data_reduction 'CrysAlisPro 1.171.40.67a (Rigaku OD, 2019)'
_computing_structure_refinement 'SHELXL-2018/3 (Sheldrick, 2018)'
_diffrn_ambient_environment N~2~
_diffrn_ambient_temperature 120(2)
_diffrn_detector 'Hybrid Pixel Array Detector'
_diffrn_detector_area_resol_mean 10
_diffrn_detector_type HyPix
_diffrn_measured_fraction_theta_full 1
_diffrn_measured_fraction_theta_max 0.981
_diffrn_measurement_device 'four-circle diffractometer'
_diffrn_measurement_device_type 'XtaLAB Synergy, Dualflex, HyPix'
_diffrn_measurement_method '\w scans'
_diffrn_orient_matrix_type 'CrysAlisPro convention (1999,Acta A55,543-557)'
_diffrn_orient_matrix_UB_11 -0.0199753
_diffrn_orient_matrix_UB_12 0.0321686
_diffrn_orient_matrix_UB_13 0.0932645
_diffrn_orient_matrix_UB_21 -0.0102529
_diffrn_orient_matrix_UB_22 0.1578288
_diffrn_orient_matrix_UB_23 -0.0212927
_diffrn_orient_matrix_UB_31 -0.143067
_diffrn_orient_matrix_UB_32 -0.0159436
_diffrn_orient_matrix_UB_33 -0.0227896
_diffrn_radiation_monochromator mirror
_diffrn_radiation_probe x-ray
_diffrn_radiation_type MoK\a
_diffrn_radiation_wavelength 0.71073
_diffrn_reflns_av_R_equivalents 0.1017
_diffrn_reflns_av_unetI/netI 0.0892
_diffrn_reflns_Laue_measured_fraction_full 1
_diffrn_reflns_Laue_measured_fraction_max 0.981
_diffrn_reflns_limit_h_max 12
_diffrn_reflns_limit_h_min -13
_diffrn_reflns_limit_k_max 11
_diffrn_reflns_limit_k_min -11
_diffrn_reflns_limit_l_max 18
_diffrn_reflns_limit_l_min -18
_diffrn_reflns_number 30027
_diffrn_reflns_point_group_measured_fraction_full 1
_diffrn_reflns_point_group_measured_fraction_max 0.981
_diffrn_reflns_theta_full 25.242
_diffrn_reflns_theta_max 25.832
_diffrn_reflns_theta_min 1.914
_diffrn_source 'micro-focus sealed X-ray tube'
_diffrn_source_type 'PhotonJet (Cu) X-ray Source'
_exptl_absorpt_coefficient_mu 0.088
_exptl_absorpt_correction_T_max 1
_exptl_absorpt_correction_T_min 0.539
_exptl_absorpt_correction_type gaussian
_exptl_absorpt_process_details
;
        CrysAlisPro 1.171.40.67a (Rigaku Oxford Diffraction, 2019)
Numerical absorption correction based on gaussian integration over
                        a multifaceted crystal model
        Empirical absorption correction using spherical harmonics,
 implemented in SCALE3 ABSPACK scaling algorithm.
;
_exptl_crystal_colour 'clear colourless'
_exptl_crystal_density_diffrn 1.375
_exptl_crystal_description plate
_exptl_crystal_F_000 696
_exptl_crystal_size_max 0.254
_exptl_crystal_size_mid 0.172
_exptl_crystal_size_min 0.038
_refine_diff_density_max 0.492
_refine_diff_density_min -0.221
_refine_diff_density_rms 0.044
_refine_ls_extinction_method none
_refine_ls_goodness_of_fit_ref 1.039
_refine_ls_hydrogen_treatment mixed
_refine_ls_matrix_type full
_refine_ls_number_parameters 258
_refine_ls_number_reflns 3030
_refine_ls_number_restraints 25
_refine_ls_restrained_S_all 1.052
_refine_ls_R_factor_all 0.0666
_refine_ls_R_factor_gt 0.0596
_refine_ls_shift/su_max 0
_refine_ls_shift/su_mean 0
_refine_ls_structure_factor_coef Fsqd
_refine_ls_weighting_details 'w=1/[\s^2^(Fo^2^)+(0.0809P)^2^+0.8614P] where P=(Fo^2^+2Fc^2^)/3'
_refine_ls_weighting_scheme calc
_refine_ls_wR_factor_gt 0.1634
_refine_ls_wR_factor_ref 0.1696
_reflns_Friedel_coverage 0
_reflns_number_gt 2593
_reflns_number_total 3030
_reflns_threshold_expression 'I > 2\s(I)'
_cod_data_source_file CCDC_2065045_dpt-noh.cif
_cod_data_source_block DPT-noh
_cod_original_sg_symbol_H-M 'P 21/c'
_cod_database_code 4004029
_shelx_estimated_absorpt_t_min 0.978
_shelx_estimated_absorpt_t_max 0.997
_shelx_shelxl_version_number 2018/3

loop_
_symmetry_equiv_pos_as_xyz
'x, y, z'
'-x, y+1/2, -z+1/2'
'-x, -y, -z'
'x, -y-1/2, z-1/2'

loop_
_atom_site_label
_atom_site_type_symbol
_atom_site_fract_x
_atom_site_fract_y
_atom_site_fract_z
_atom_site_U_iso_or_equiv
_atom_site_adp_type
_atom_site_occupancy
_atom_site_site_symmetry_order
_atom_site_calc_flag
_atom_site_refinement_flags_posn
_atom_site_refinement_flags_adp
_atom_site_refinement_flags_occupancy
_atom_site_disorder_assembly
_atom_site_disorder_group
O1 O 1.04494(16) 0.18869(17) 0.57076(11) 0.0568(4) Uani 1 1 d D . . . .
C4 C 0.7987(2) 0.0912(2) 0.47466(16) 0.0528(6) Uani 1 1 d D . . . .
H4 H 0.844634 0.004536 0.496277 0.063 Uiso 1 1 calc R U . A 1
C5 C 0.7321(2) 0.0810(3) 0.38293(17) 0.0606(6) Uani 1 1 d . . . . .
H5A H 0.669185 0.004502 0.375918 0.073 Uiso 1 1 calc R U . . .
H5B H 0.791657 0.072552 0.339531 0.073 Uiso 1 1 calc R U . . .
C6 C 0.6713(2) 0.2288(3) 0.38424(15) 0.0530(6) Uani 1 1 d D . . . .
H6 H 0.614447 0.254498 0.331778 0.064 Uiso 1 1 calc R U . B 1
C2A C 0.9481(3) 0.2847(3) 0.5354(2) 0.0465(10) Uani 0.751(8) 1 d D U P C 1
H2A1 H 0.985688 0.375613 0.521229 0.056 Uiso 0.751(8) 1 calc R U P C 1
H2A2 H 0.887182 0.302097 0.576984 0.056 Uiso 0.751(8) 1 calc R U P C 1
C3A C 0.8834(3) 0.2164(3) 0.4556(2) 0.0432(9) Uani 0.751(8) 1 d D U P C 1
H3A H 0.948903 0.182062 0.420177 0.052 Uiso 0.751(8) 1 calc R U P C 1
C7A C 0.7916(7) 0.3150(8) 0.4000(5) 0.061(2) Uani 0.751(8) 1 d D U P C 1
H7A1 H 0.777109 0.403101 0.430765 0.073 Uiso 0.751(8) 1 calc R U P C 1
H7A2 H 0.824712 0.338369 0.34556 0.073 Uiso 0.751(8) 1 calc R U P C 1
C3B C 0.8575(9) 0.2533(10) 0.4977(8) 0.046(3) Uani 0.249(8) 1 d D U P C 2
H3B H 0.836797 0.285984 0.554714 0.055 Uiso 0.249(8) 1 calc R U P C 2
C2B C 0.9945(10) 0.2556(12) 0.4931(8) 0.058(3) Uani 0.249(8) 1 d D U P C 2
H2B1 H 1.016543 0.202958 0.442746 0.07 Uiso 0.249(8) 1 calc R U P C 2
H2B2 H 1.025801 0.353198 0.490282 0.07 Uiso 0.249(8) 1 calc R U P C 2
C7B C 0.7802(16) 0.3366(19) 0.4233(13) 0.053(5) Uani 0.249(8) 1 d D U P C 2
H7B1 H 0.834604 0.363731 0.379186 0.064 Uiso 0.249(8) 1 calc R U P C 2
H7B2 H 0.742971 0.422468 0.44528 0.064 Uiso 0.249(8) 1 calc R U P C 2
C8 C 0.6877(2) 0.1302(2) 0.52019(15) 0.0521(6) Uani 1 1 d . . . . .
C9 C 0.6080(2) 0.2117(2) 0.46373(16) 0.0536(6) Uani 1 1 d . . . . .
C10 C 0.4950(2) 0.2585(2) 0.48941(15) 0.0485(5) Uani 1 1 d . . . . .
N11 N 0.45978(19) 0.2204(2) 0.56533(13) 0.0529(5) Uani 1 1 d . . . . .
N12 N 0.5366(2) 0.1440(2) 0.61960(13) 0.0572(5) Uani 1 1 d . . . . .
C13 C 0.6494(2) 0.0995(2) 0.59919(15) 0.0510(5) Uani 1 1 d . . . . .
C14 C 0.4016(2) 0.3442(2) 0.43555(14) 0.0480(5) Uani 1 1 d . . . . .
C15 C 0.4390(2) 0.4511(2) 0.38356(15) 0.0515(5) Uani 1 1 d . . . . .
H15 H 0.525581 0.471879 0.382302 0.062 Uiso 1 1 calc R U . . .
C16 C 0.3476(2) 0.5263(3) 0.33384(15) 0.0565(6) Uani 1 1 d . . . . .
H16 H 0.374447 0.60019 0.299667 0.068 Uiso 1 1 calc R U . . .
N17 N 0.22438(19) 0.5027(2) 0.33038(13) 0.0580(5) Uani 1 1 d . . . . .
C18 C 0.1898(2) 0.4007(3) 0.38150(16) 0.0572(6) Uani 1 1 d . . . . .
H18 H 0.102605 0.382009 0.381083 0.069 Uiso 1 1 calc R U . . .
C19 C 0.2735(2) 0.3210(2) 0.43485(16) 0.0536(6) Uani 1 1 d . . . . .
H19 H 0.243644 0.251229 0.470597 0.064 Uiso 1 1 calc R U . . .
C20 C 0.7201(2) 0.0107(2) 0.66594(14) 0.0498(5) Uani 1 1 d . . . . .
C21 C 0.8503(2) 0.0068(2) 0.67873(15) 0.0520(6) Uani 1 1 d . . . . .
H21 H 0.898573 0.061943 0.644226 0.062 Uiso 1 1 calc R U . . .
C22 C 0.9092(2) -0.0785(2) 0.74245(14) 0.0523(6) Uani 1 1 d . . . . .
H22 H 0.998423 -0.07951 0.750771 0.063 Uiso 1 1 calc R U . . .
N23 N 0.84661(19) -0.1595(2) 0.79298(12) 0.0537(5) Uani 1 1 d . . . . .
C24 C 0.7211(2) -0.1555(2) 0.78013(15) 0.0548(6) Uani 1 1 d . . . . .
H24 H 0.67515 -0.212827 0.81497 0.066 Uiso 1 1 calc R U . . .
C25 C 0.6547(2) -0.0725(2) 0.71897(14) 0.0506(5) Uani 1 1 d . . . . .
H25 H 0.565435 -0.07201 0.712998 0.061 Uiso 1 1 calc R U . . .
H1 H 1.095(3) 0.234(3) 0.6106(19) 0.097(11) Uiso 1 1 d D . . . .

loop_
_atom_site_aniso_label
_atom_site_aniso_U_11
_atom_site_aniso_U_22
_atom_site_aniso_U_33
_atom_site_aniso_U_23
_atom_site_aniso_U_13
_atom_site_aniso_U_12
O1 0.0579(10) 0.0482(9) 0.0620(10) -0.0002(8) -0.0032(8) -0.0070(7)
C4 0.0474(12) 0.0423(11) 0.0682(14) 0.0106(10) 0.0036(10) -0.0042(9)
C5 0.0604(15) 0.0570(14) 0.0649(15) 0.0092(12) 0.0086(11) 0.0036(11)
C6 0.0501(13) 0.0522(13) 0.0568(13) 0.0106(10) 0.0069(10) -0.0001(10)
C2A 0.054(2) 0.0353(14) 0.0508(19) -0.0030(13) 0.0085(16) -0.0039(13)
C3A 0.0480(18) 0.0396(16) 0.0433(18) -0.0043(13) 0.0113(14) -0.0021(12)
C7A 0.073(3) 0.049(3) 0.060(3) 0.007(2) 0.008(2) 0.000(2)
C3B 0.041(5) 0.042(5) 0.053(6) 0.002(5) 0.001(5) -0.012(4)
C2B 0.066(7) 0.058(6) 0.053(6) 0.000(5) 0.020(5) -0.002(5)
C7B 0.030(6) 0.044(8) 0.080(12) 0.029(8) -0.015(7) -0.022(5)
C8 0.0556(13) 0.0396(11) 0.0608(13) 0.0016(10) 0.0048(10) -0.0018(10)
C9 0.0565(13) 0.0450(12) 0.0583(13) -0.0010(10) 0.0029(10) -0.0025(10)
C10 0.0547(12) 0.0365(10) 0.0542(12) -0.0024(9) 0.0061(10) -0.0007(9)
N11 0.0621(12) 0.0416(10) 0.0553(11) 0.0004(8) 0.0081(9) 0.0044(8)
N12 0.0676(13) 0.0477(11) 0.0570(11) 0.0049(9) 0.0101(9) 0.0058(9)
C13 0.0610(14) 0.0364(11) 0.0554(13) -0.0007(9) 0.0052(10) 0.0000(9)
C14 0.0554(13) 0.0379(11) 0.0503(12) -0.0081(9) 0.0041(10) 0.0014(9)
C15 0.0552(13) 0.0427(11) 0.0563(13) -0.0035(10) 0.0050(10) 0.0000(10)
C16 0.0682(16) 0.0462(12) 0.0553(13) -0.0001(10) 0.0071(11) 0.0053(11)
N17 0.0619(13) 0.0527(12) 0.0588(12) -0.0047(9) 0.0039(9) 0.0090(9)
C18 0.0535(13) 0.0522(13) 0.0657(15) -0.0075(11) 0.0060(11) 0.0032(10)
C19 0.0601(14) 0.0409(11) 0.0602(13) -0.0069(10) 0.0086(11) -0.0003(10)
C20 0.0639(14) 0.0349(10) 0.0504(12) -0.0026(9) 0.0053(10) -0.0033(9)
C21 0.0613(14) 0.0416(11) 0.0528(12) 0.0023(9) 0.0055(10) -0.0088(10)
C22 0.0543(13) 0.0482(12) 0.0543(13) -0.0003(10) 0.0057(10) -0.0040(10)
N23 0.0641(12) 0.0450(10) 0.0525(11) 0.0036(8) 0.0090(9) 0.0023(9)
C24 0.0647(15) 0.0444(12) 0.0566(13) 0.0033(10) 0.0131(11) -0.0036(10)
C25 0.0561(13) 0.0412(11) 0.0550(12) -0.0007(9) 0.0083(10) -0.0034(9)

loop_
_atom_type_symbol
_atom_type_description
_atom_type_scat_dispersion_real
_atom_type_scat_dispersion_imag
_atom_type_scat_source
C C 0.0033 0.0016 'International Tables Vol C Tables 4.2.6.8 and 6.1.1.4'
H H 0 0 'International Tables Vol C Tables 4.2.6.8 and 6.1.1.4'
N N 0.0061 0.0033 'International Tables Vol C Tables 4.2.6.8 and 6.1.1.4'
O O 0.0106 0.006 'International Tables Vol C Tables 4.2.6.8 and 6.1.1.4'

loop_
_exptl_crystal_face_index_h
_exptl_crystal_face_index_k
_exptl_crystal_face_index_l
_exptl_crystal_face_perp_dist
-1 0 0 0.02
-3 -1 1 0.0557
1 1 -1 0.0733
-1 -2 -2 0.1161
1 0 -1 0.0307
0 0 1 0.093
0 -1 0 0.1187
0 1 0 0.1354
1 0 0 0.0178
1 -2 3 0.1141
-1 0 1 0.0479

loop_
_geom_angle_atom_site_label_1
_geom_angle_atom_site_label_2
_geom_angle_atom_site_label_3
_geom_angle
_geom_angle_site_symmetry_1
_geom_angle_site_symmetry_3
_geom_angle_publ_flag
C2B O1 H1 122(2) . . ?
C2A O1 H1 108(2) . . ?
C8 C4 C5 99.01(19) . . ?
C8 C4 C3A 114.5(2) . . ?
C5 C4 C3A 94.9(2) . . ?
C8 C4 C3B 88.1(5) . . ?
C5 C4 C3B 112.3(4) . . ?
C8 C4 H4 115.2 . . ?
C5 C4 H4 115.2 . . ?
C3A C4 H4 115.2 . . ?
C4 C5 C6 94.6(2) . . ?
C4 C5 H5A 112.8 . . ?
C6 C5 H5A 112.8 . . ?
C4 C5 H5B 112.8 . . ?
C6 C5 H5B 112.8 . . ?
H5A C5 H5B 110.3 . . ?
C9 C6 C7A 112.1(3) . . ?
C9 C6 C5 98.20(19) . . ?
C7A C6 C5 98.1(3) . . ?
C9 C6 C7B 97.2(8) . . ?
C5 C6 C7B 107.1(8) . . ?
C9 C6 H6 115.3 . . ?
C7A C6 H6 115.3 . . ?
C5 C6 H6 115.3 . . ?
O1 C2A C3A 106.8(3) . . ?
O1 C2A H2A1 110.4 . . ?
C3A C2A H2A1 110.4 . . ?
O1 C2A H2A2 110.4 . . ?
C3A C2A H2A2 110.4 . . ?
H2A1 C2A H2A2 108.6 . . ?
C2A C3A C4 113.2(3) . . ?
C2A C3A C7A 114.2(4) . . ?
C4 C3A C7A 103.2(3) . . ?
C2A C3A H3A 108.7 . . ?
C4 C3A H3A 108.7 . . ?
C7A C3A H3A 108.7 . . ?
C6 C7A C3A 103.6(5) . . ?
C6 C7A H7A1 111 . . ?
C3A C7A H7A1 111 . . ?
C6 C7A H7A2 111 . . ?
C3A C7A H7A2 111 . . ?
H7A1 C7A H7A2 109 . . ?
C2B C3B C7B 113.4(10) . . ?
C2B C3B C4 110.6(9) . . ?
C7B C3B C4 98.5(8) . . ?
C2B C3B H3B 111.2 . . ?
C7B C3B H3B 111.2 . . ?
C4 C3B H3B 111.2 . . ?
O1 C2B C3B 103.4(9) . . ?
O1 C2B H2B1 111.1 . . ?
C3B C2B H2B1 111.1 . . ?
O1 C2B H2B2 111.1 . . ?
C3B C2B H2B2 111.1 . . ?
H2B1 C2B H2B2 109 . . ?
C3B C7B C6 105.1(10) . . ?
C3B C7B H7B1 110.7 . . ?
C6 C7B H7B1 110.7 . . ?
C3B C7B H7B2 110.7 . . ?
C6 C7B H7B2 110.7 . . ?
H7B1 C7B H7B2 108.8 . . ?
C13 C8 C9 117.9(2) . . ?
C13 C8 C4 135.1(2) . . ?
C9 C8 C4 107.0(2) . . ?
C10 C9 C8 118.8(2) . . ?
C10 C9 C6 134.3(2) . . ?
C8 C9 C6 106.9(2) . . ?
N11 C10 C9 120.9(2) . . ?
N11 C10 C14 114.8(2) . . ?
C9 C10 C14 124.2(2) . . ?
N12 N11 C10 120.2(2) . . ?
N11 N12 C13 121.4(2) . . ?
N12 C13 C8 120.7(2) . . ?
N12 C13 C20 114.0(2) . . ?
C8 C13 C20 125.2(2) . . ?
C19 C14 C15 117.5(2) . . ?
C19 C14 C10 121.3(2) . . ?
C15 C14 C10 121.2(2) . . ?
C16 C15 C14 118.6(2) . . ?
C16 C15 H15 120.7 . . ?
C14 C15 H15 120.7 . . ?
N17 C16 C15 124.7(2) . . ?
N17 C16 H16 117.6 . . ?
C15 C16 H16 117.6 . . ?
C16 N17 C18 115.9(2) . . ?
N17 C18 C19 124.0(2) . . ?
N17 C18 H18 118 . . ?
C19 C18 H18 118 . . ?
C18 C19 C14 119.3(2) . . ?
C18 C19 H19 120.4 . . ?
C14 C19 H19 120.4 . . ?
C21 C20 C25 117.5(2) . . ?
C21 C20 C13 122.7(2) . . ?
C25 C20 C13 119.7(2) . . ?
C20 C21 C22 119.2(2) . . ?
C20 C21 H21 120.4 . . ?
C22 C21 H21 120.4 . . ?
N23 C22 C21 123.4(2) . . ?
N23 C22 H22 118.3 . . ?
C21 C22 H22 118.3 . . ?
C24 N23 C22 117.0(2) . . ?
N23 C24 C25 123.5(2) . . ?
N23 C24 H24 118.3 . . ?
C25 C24 H24 118.3 . . ?
C24 C25 C20 119.3(2) . . ?
C24 C25 H25 120.3 . . ?
C20 C25 H25 120.3 . . ?

loop_
_geom_bond_atom_site_label_1
_geom_bond_atom_site_label_2
_geom_bond_distance
_geom_bond_site_symmetry_2
_geom_bond_publ_flag
O1 C2B 1.430(11) . ?
O1 C2A 1.446(3) . ?
O1 H1 0.890(18) . ?
C4 C8 1.503(3) . ?
C4 C5 1.541(3) . ?
C4 C3A 1.547(4) . ?
C4 C3B 1.690(9) . ?
C4 H4 1 . ?
C5 C6 1.551(3) . ?
C5 H5A 0.99 . ?
C5 H5B 0.99 . ?
C6 C9 1.500(3) . ?
C6 C7A 1.524(8) . ?
C6 C7B 1.621(14) . ?
C6 H6 1 . ?
C2A C3A 1.513(5) . ?
C2A H2A1 0.99 . ?
C2A H2A2 0.99 . ?
C3A C7A 1.556(8) . ?
C3A H3A 1 . ?
C7A H7A1 0.99 . ?
C7A H7A2 0.99 . ?
C3B C2B 1.477(14) . ?
C3B C7B 1.572(15) . ?
C3B H3B 1 . ?
C2B H2B1 0.99 . ?
C2B H2B2 0.99 . ?
C7B H7B1 0.99 . ?
C7B H7B2 0.99 . ?
C8 C13 1.386(3) . ?
C8 C9 1.397(3) . ?
C9 C10 1.392(3) . ?
C10 N11 1.345(3) . ?
C10 C14 1.482(3) . ?
N11 N12 1.333(3) . ?
N12 C13 1.353(3) . ?
C13 C20 1.488(3) . ?
C14 C19 1.387(3) . ?
C14 C15 1.394(3) . ?
C15 C16 1.383(3) . ?
C15 H15 0.95 . ?
C16 N17 1.333(3) . ?
C16 H16 0.95 . ?
N17 C18 1.340(3) . ?
C18 C19 1.384(3) . ?
C18 H18 0.95 . ?
C19 H19 0.95 . ?
C20 C21 1.386(3) . ?
C20 C25 1.396(3) . ?
C21 C22 1.386(3) . ?
C21 H21 0.95 . ?
C22 N23 1.342(3) . ?
C22 H22 0.95 . ?
N23 C24 1.337(3) . ?
C24 C25 1.380(3) . ?
C24 H24 0.95 . ?
C25 H25 0.95 . ?

loop_
_geom_hbond_atom_site_label_D
_geom_hbond_atom_site_label_H
_geom_hbond_atom_site_label_A
_geom_hbond_distance_DH
_geom_hbond_distance_HA
_geom_hbond_distance_DA
_geom_hbond_angle_DHA
_geom_hbond_site_symmetry_A
_geom_hbond_publ_flag
C21 H21 O1 0.95 2.38 3.323(3) 171.8 . yes
C22 H22 N17 0.95 2.7 3.574(3) 153.7 4_666 yes
C24 H24 N11 0.95 2.58 3.486(3) 158.9 2_646 yes
O1 H1 N23 0.890(18) 1.87(2) 2.736(3) 163(3) 2_756 yes

loop_
_geom_torsion_atom_site_label_1
_geom_torsion_atom_site_label_2
_geom_torsion_atom_site_label_3
_geom_torsion_atom_site_label_4
_geom_torsion
_geom_torsion_site_symmetry_1
_geom_torsion_site_symmetry_2
_geom_torsion_site_symmetry_3
_geom_torsion_site_symmetry_4
_geom_torsion_publ_flag
C8 C4 C5 C6 52.53(19) . . . . ?
C3A C4 C5 C6 -63.3(2) . . . . ?
C3B C4 C5 C6 -39.2(5) . . . . ?
C4 C5 C6 C9 -53.7(2) . . . . ?
C4 C5 C6 C7A 60.2(3) . . . . ?
C4 C5 C6 C7B 46.5(8) . . . . ?
O1 C2A C3A C4 72.4(4) . . . . ?
O1 C2A C3A C7A -169.9(4) . . . . ?
C8 C4 C3A C2A 65.0(3) . . . . ?
C5 C4 C3A C2A 167.2(3) . . . . ?
C8 C4 C3A C7A -58.9(4) . . . . ?
C5 C4 C3A C7A 43.3(4) . . . . ?
C9 C6 C7A C3A 69.9(5) . . . . ?
C5 C6 C7A C3A -32.4(4) . . . . ?
C2A C3A C7A C6 -130.0(4) . . . . ?
C4 C3A C7A C6 -6.8(5) . . . . ?
C8 C4 C3B C2B 159.1(8) . . . . ?
C5 C4 C3B C2B -101.9(8) . . . . ?
C8 C4 C3B C7B -81.8(10) . . . . ?
C5 C4 C3B C7B 17.2(11) . . . . ?
C7B C3B C2B O1 173.7(10) . . . . ?
C4 C3B C2B O1 -76.7(11) . . . . ?
C2B C3B C7B C6 129.5(13) . . . . ?
C4 C3B C7B C6 12.6(14) . . . . ?
C9 C6 C7B C3B 61.2(13) . . . . ?
C5 C6 C7B C3B -39.7(14) . . . . ?
C5 C4 C8 C13 144.3(3) . . . . ?
C3A C4 C8 C13 -116.1(3) . . . . ?
C3B C4 C8 C13 -103.4(4) . . . . ?
C5 C4 C8 C9 -32.9(2) . . . . ?
C3A C4 C8 C9 66.8(3) . . . . ?
C3B C4 C8 C9 79.5(4) . . . . ?
C13 C8 C9 C10 0.4(3) . . . . ?
C4 C8 C9 C10 178.1(2) . . . . ?
C13 C8 C9 C6 180.0(2) . . . . ?
C4 C8 C9 C6 -2.3(2) . . . . ?
C7A C6 C9 C10 113.5(4) . . . . ?
C5 C6 C9 C10 -144.2(3) . . . . ?
C7B C6 C9 C10 107.3(7) . . . . ?
C7A C6 C9 C8 -66.1(4) . . . . ?
C5 C6 C9 C8 36.2(2) . . . . ?
C7B C6 C9 C8 -72.3(7) . . . . ?
C8 C9 C10 N11 -3.4(3) . . . . ?
C6 C9 C10 N11 177.1(2) . . . . ?
C8 C9 C10 C14 -179.3(2) . . . . ?
C6 C9 C10 C14 1.2(4) . . . . ?
C9 C10 N11 N12 4.2(3) . . . . ?
C14 C10 N11 N12 -179.50(19) . . . . ?
C10 N11 N12 C13 -1.9(3) . . . . ?
N11 N12 C13 C8 -1.1(3) . . . . ?
N11 N12 C13 C20 -177.66(19) . . . . ?
C9 C8 C13 N12 1.8(3) . . . . ?
C4 C8 C13 N12 -175.1(2) . . . . ?
C9 C8 C13 C20 178.0(2) . . . . ?
C4 C8 C13 C20 1.1(4) . . . . ?
N11 C10 C14 C19 -35.7(3) . . . . ?
C9 C10 C14 C19 140.5(2) . . . . ?
N11 C10 C14 C15 144.4(2) . . . . ?
C9 C10 C14 C15 -39.4(3) . . . . ?
C19 C14 C15 C16 -0.8(3) . . . . ?
C10 C14 C15 C16 179.1(2) . . . . ?
C14 C15 C16 N17 -1.3(4) . . . . ?
C15 C16 N17 C18 2.1(3) . . . . ?
C16 N17 C18 C19 -0.8(3) . . . . ?
N17 C18 C19 C14 -1.2(4) . . . . ?
C15 C14 C19 C18 1.9(3) . . . . ?
C10 C14 C19 C18 -178.0(2) . . . . ?
N12 C13 C20 C21 -149.8(2) . . . . ?
C8 C13 C20 C21 33.9(3) . . . . ?
N12 C13 C20 C25 29.9(3) . . . . ?
C8 C13 C20 C25 -146.5(2) . . . . ?
C25 C20 C21 C22 0.2(3) . . . . ?
C13 C20 C21 C22 179.8(2) . . . . ?
C20 C21 C22 N23 0.5(3) . . . . ?
C21 C22 N23 C24 -0.3(3) . . . . ?
C22 N23 C24 C25 -0.5(3) . . . . ?
N23 C24 C25 C20 1.2(4) . . . . ?
C21 C20 C25 C24 -0.9(3) . . . . ?
C13 C20 C25 C24 179.4(2) . . . . ?
